data_1543990
loop_
_publ_author_name
'Cheng, Jie'
'Deng, Xia'
'Wang, Guoqiang'
'Li, Ying'
'Cheng, Xu'
'Li, Guigen'

_publ_section_title
;
 Intermolecular C-H Quaternary Alkylation of Aniline Derivatives Induced
 by Visible-Light Photoredox Catalysis.
;
_journal_issue 18
_journal_name_full 'Organic letters'
_journal_page_first 4538
_journal_page_last 4541
_journal_paper_doi 10.1021/acs.orglett.6b02179
_journal_volume 18
_journal_year 2016
_chemical_formula_moiety 'C19 H22 Br N O2'
_chemical_formula_sum 'C19 H22 Br N O2'
_chemical_formula_weight 376.28
_space_group_crystal_system monoclinic
_space_group_IT_number 15
_space_group_name_Hall '-C 2yc'
_space_group_name_H-M_alt 'C 1 2/c 1'
_symmetry_space_group_name_Hall '-C 2yc'
_symmetry_space_group_name_H-M 'C 1 2/c 1'
_atom_sites_solution_hydrogens geom
_audit_creation_date 2016-06-16
_audit_creation_method
;
Olex2 1.2
(compiled 2015.09.30 svn.r3233 for OlexSys, GUI svn.r5103)
;
_cell_angle_alpha 90
_cell_angle_beta 116.614(3)
_cell_angle_gamma 90
_cell_formula_units_Z 8
_cell_length_a 18.966(4)
_cell_length_b 12.681(2)
_cell_length_c 16.462(3)
_cell_measurement_reflns_used 3185
_cell_measurement_temperature 296(2)
_cell_measurement_theta_max 26.88
_cell_measurement_theta_min 2.40
_cell_volume 3539.7(11)
_computing_cell_refinement 'SAINT v8.34A (Bruker, 2013)'
_computing_data_reduction 'SAINT v8.34A (Bruker, 2013)'
_computing_molecular_graphics 'Olex2 (Dolomanov et al., 2009)'
_computing_publication_material 'Olex2 (Dolomanov et al., 2009)'
_computing_structure_refinement 'ShelXL (Sheldrick, 2015)'
_diffrn_ambient_temperature 296.15
_diffrn_measured_fraction_theta_full 1.000
_diffrn_measured_fraction_theta_max 0.993
_diffrn_measurement_device_type 'CCD area detector'
_diffrn_measurement_method 'phi and omega scans'
_diffrn_radiation_monochromator graphite
_diffrn_radiation_type MoK\a
_diffrn_radiation_wavelength 0.71073
_diffrn_reflns_av_R_equivalents 0.0574
_diffrn_reflns_av_unetI/netI 0.0695
_diffrn_reflns_Laue_measured_fraction_full 1.000
_diffrn_reflns_Laue_measured_fraction_max 0.993
_diffrn_reflns_limit_h_max 24
_diffrn_reflns_limit_h_min -25
_diffrn_reflns_limit_k_max 16
_diffrn_reflns_limit_k_min -16
_diffrn_reflns_limit_l_max 20
_diffrn_reflns_limit_l_min -21
_diffrn_reflns_number 12640
_diffrn_reflns_point_group_measured_fraction_full 1.000
_diffrn_reflns_point_group_measured_fraction_max 0.993
_diffrn_reflns_theta_full 26.000
_diffrn_reflns_theta_max 28.347
_diffrn_reflns_theta_min 2.005
_exptl_absorpt_coefficient_mu 2.332
_exptl_absorpt_correction_type none
_exptl_crystal_colour colorless
_exptl_crystal_density_diffrn 1.412
_exptl_crystal_description block
_exptl_crystal_F_000 1552
_exptl_crystal_size_max 0.08
_exptl_crystal_size_mid 0.07
_exptl_crystal_size_min 0.05
_refine_diff_density_max 0.459
_refine_diff_density_min -1.004
_refine_diff_density_rms 0.123
_refine_ls_extinction_method none
_refine_ls_goodness_of_fit_ref 0.999
_refine_ls_hydrogen_treatment constr
_refine_ls_matrix_type full
_refine_ls_number_parameters 213
_refine_ls_number_reflns 4398
_refine_ls_number_restraints 0
_refine_ls_restrained_S_all 0.999
_refine_ls_R_factor_all 0.0683
_refine_ls_R_factor_gt 0.0450
_refine_ls_shift/su_max 0.000
_refine_ls_shift/su_mean 0.000
_refine_ls_structure_factor_coef Fsqd
_refine_ls_weighting_details 'w=1/[\s^2^(Fo^2^)+(0.0549P)^2^] where P=(Fo^2^+2Fc^2^)/3'
_refine_ls_weighting_scheme calc
_refine_ls_wR_factor_gt 0.1024
_refine_ls_wR_factor_ref 0.1106
_reflns_Friedel_coverage 0.000
_reflns_number_gt 3247
_reflns_number_total 4398
_reflns_threshold_expression 'I > 2\s(I)'
_cod_data_source_file ol6b02179_si_001.cif
_cod_data_source_block sad2
_cod_depositor_comments 'Adding full bibliography for 1543990.cif.'
_cod_original_cell_volume 3539.8(12)
_cod_database_code 1543990
_shelxl_version_number 2014/6
_shelx_space_group_comment
;
The symmetry employed for this shelxl refinement is uniquely defined
by the following loop, which should always be used as a source of
symmetry information in preference to the above space-group names.
They are only intended as comments.
;
_shelx_estimated_absorpt_t_max 0.892
_shelx_estimated_absorpt_t_min 0.835
_olex2_refinement_description
;
1. Fixed Uiso
 At 1.2 times of:
  All C(H) groups
 At 1.5 times of:
  All C(H,H,H) groups
2.a Aromatic/amide H refined with riding coordinates:
 C6(H6), C5(H5), C13(H13), C16(H16), C14(H14), C2(H2), C3(H3)
2.b Idealised Me refined as rotating group:
 C10(H10A,H10B,H10C), C9(H9A,H9B,H9C), C18(H18A,H18B,H18C), C19(H19A,H19B,
 H19C), C17(H17A,H17B,H17C)
;
_olex2_submission_special_instructions 'No special instructions were received'

loop_
_space_group_symop_operation_xyz
'x, y, z'
'-x, y, -z+1/2'
'x+1/2, y+1/2, z'
'-x+1/2, y+1/2, -z+1/2'
'-x, -y, -z'
'x, -y, z-1/2'
'-x+1/2, -y+1/2, -z'
'x+1/2, -y+1/2, z-1/2'

loop_
_atom_site_label
_atom_site_type_symbol
_atom_site_fract_x
_atom_site_fract_y
_atom_site_fract_z
_atom_site_U_iso_or_equiv
_atom_site_adp_type
_atom_site_occupancy
_atom_site_site_symmetry_order
_atom_site_calc_flag
_atom_site_refinement_flags_posn
Br1 Br 0.47337(2) 0.36463(2) 0.12171(2) 0.03299(11) Uani 1 1 d .
O1 O 0.82508(11) 0.61537(13) 0.34953(12) 0.0218(4) Uani 1 1 d .
C1 C 0.57860(15) 0.4142(2) 0.18234(17) 0.0218(5) Uani 1 1 d .
C6 C 0.63817(15) 0.34884(19) 0.18568(17) 0.0198(5) Uani 1 1 d .
H6 H 0.6267 0.2816 0.1605 0.024 Uiso 1 1 calc R
C4 C 0.73306(14) 0.48572(18) 0.26557(16) 0.0165(5) Uani 1 1 d .
C11 C 0.86998(14) 0.42740(18) 0.21672(15) 0.0151(5) Uani 1 1 d .
C5 C 0.71515(15) 0.38502(18) 0.22715(16) 0.0174(5) Uani 1 1 d .
H5 H 0.7556 0.3417 0.2295 0.021 Uiso 1 1 calc R
C7 C 0.81423(14) 0.53256(18) 0.30809(15) 0.0167(5) Uani 1 1 d .
C12 C 0.82722(14) 0.48532(18) 0.13656(15) 0.0157(5) Uani 1 1 d .
C13 C 0.81546(16) 0.4432(2) 0.05369(16) 0.0207(5) Uani 1 1 d .
H13 H 0.7863 0.4814 0.0009 0.025 Uiso 1 1 calc R
C10 C 0.90297(17) 0.3834(2) 0.38237(17) 0.0251(6) Uani 1 1 d .
H10A H 0.8623 0.3308 0.3593 0.038 Uiso 1 1 calc GR
H10B H 0.9049 0.4135 0.4368 0.038 Uiso 1 1 calc GR
H10C H 0.9529 0.3515 0.3956 0.038 Uiso 1 1 calc GR
C16 C 0.90113(14) 0.33042(19) 0.21028(15) 0.0169(5) Uani 1 1 d .
H16 H 0.9301 0.2915 0.2627 0.020 Uiso 1 1 calc R
C14 C 0.84585(16) 0.3460(2) 0.04735(17) 0.0219(5) Uani 1 1 d .
H14 H 0.8369 0.3187 -0.0089 0.026 Uiso 1 1 calc R
C2 C 0.59433(16) 0.51341(19) 0.22161(18) 0.0234(6) Uani 1 1 d .
H2 H 0.5537 0.5560 0.2197 0.028 Uiso 1 1 calc R
C3 C 0.67163(16) 0.5478(2) 0.26377(17) 0.0219(5) Uani 1 1 d .
H3 H 0.6829 0.6137 0.2915 0.026 Uiso 1 1 calc R
C8 C 0.88493(14) 0.47116(18) 0.31017(15) 0.0166(5) Uani 1 1 d .
C9 C 0.95748(15) 0.5441(2) 0.34486(17) 0.0244(6) Uani 1 1 d .
H9A H 1.0011 0.5070 0.3435 0.037 Uiso 1 1 calc GR
H9B H 0.9710 0.5655 0.4060 0.037 Uiso 1 1 calc GR
H9C H 0.9455 0.6053 0.3066 0.037 Uiso 1 1 calc GR
C15 C 0.88958(15) 0.29034(19) 0.12588(16) 0.0187(5) Uani 1 1 d .
O2 O 0.92465(11) 0.19482(13) 0.12886(12) 0.0258(4) Uani 1 1 d .
N1 N 0.79587(12) 0.58737(15) 0.14227(13) 0.0176(4) Uani 1 1 d .
C18 C 0.71208(16) 0.5998(2) 0.07968(17) 0.0242(6) Uani 1 1 d .
H18A H 0.7055 0.6028 0.0184 0.036 Uiso 1 1 calc GR
H18B H 0.6927 0.6638 0.0936 0.036 Uiso 1 1 calc GR
H18C H 0.6831 0.5409 0.0860 0.036 Uiso 1 1 calc GR
C19 C 0.84101(17) 0.6731(2) 0.12795(19) 0.0284(6) Uani 1 1 d .
H19A H 0.8960 0.6640 0.1681 0.043 Uiso 1 1 calc GR
H19B H 0.8234 0.7395 0.1402 0.043 Uiso 1 1 calc GR
H19C H 0.8331 0.6719 0.0661 0.043 Uiso 1 1 calc GR
C17 C 0.9133(2) 0.1531(2) 0.0427(2) 0.0353(7) Uani 1 1 d .
H17A H 0.8579 0.1450 0.0038 0.053 Uiso 1 1 calc GR
H17B H 0.9389 0.0858 0.0517 0.053 Uiso 1 1 calc GR
H17C H 0.9356 0.2008 0.0151 0.053 Uiso 1 1 calc GR

loop_
_atom_site_aniso_label
_atom_site_aniso_U_11
_atom_site_aniso_U_22
_atom_site_aniso_U_33
_atom_site_aniso_U_23
_atom_site_aniso_U_13
_atom_site_aniso_U_12
Br1 0.02013(16) 0.02925(17) 0.0456(2) -0.00363(13) 0.01119(13) -0.00633(11)
O1 0.0277(10) 0.0181(9) 0.0204(9) -0.0095(7) 0.0115(8) -0.0058(7)
C1 0.0190(13) 0.0210(13) 0.0240(13) 0.0007(11) 0.0085(10) -0.0048(10)
C6 0.0247(14) 0.0140(12) 0.0213(13) -0.0008(10) 0.0107(11) -0.0051(10)
C4 0.0208(12) 0.0158(12) 0.0155(11) -0.0006(9) 0.0106(10) -0.0028(10)
C11 0.0154(11) 0.0162(12) 0.0141(11) -0.0012(9) 0.0071(9) -0.0030(9)
C5 0.0209(13) 0.0137(12) 0.0197(12) 0.0011(9) 0.0110(10) -0.0004(9)
C7 0.0219(13) 0.0170(11) 0.0112(11) -0.0019(9) 0.0075(10) -0.0034(10)
C12 0.0189(12) 0.0128(11) 0.0167(12) 0.0011(9) 0.0091(10) 0.0003(9)
C13 0.0279(14) 0.0190(12) 0.0153(12) 0.0042(10) 0.0097(11) 0.0017(11)
C10 0.0289(15) 0.0283(15) 0.0144(12) 0.0033(10) 0.0065(11) 0.0049(11)
C16 0.0181(12) 0.0170(11) 0.0143(12) 0.0023(9) 0.0061(10) 0.0009(10)
C14 0.0291(14) 0.0213(13) 0.0170(13) -0.0050(10) 0.0119(11) -0.0013(11)
C2 0.0222(13) 0.0186(12) 0.0342(15) -0.0021(11) 0.0169(12) 0.0013(10)
C3 0.0265(14) 0.0168(12) 0.0262(14) -0.0031(10) 0.0152(12) -0.0019(11)
C8 0.0195(12) 0.0157(11) 0.0116(11) -0.0018(9) 0.0042(9) -0.0028(10)
C9 0.0209(13) 0.0299(15) 0.0202(13) -0.0081(11) 0.0074(11) -0.0057(11)
C15 0.0214(13) 0.0156(11) 0.0197(13) -0.0023(10) 0.0097(10) -0.0021(10)
O2 0.0378(11) 0.0165(9) 0.0229(10) -0.0043(8) 0.0133(9) 0.0067(8)
N1 0.0223(11) 0.0113(10) 0.0181(10) -0.0002(8) 0.0082(9) 0.0011(8)
C18 0.0231(14) 0.0235(13) 0.0217(13) 0.0042(11) 0.0061(11) 0.0069(11)
C19 0.0356(16) 0.0148(12) 0.0358(16) 0.0000(12) 0.0170(13) -0.0043(12)
C17 0.0476(19) 0.0275(15) 0.0287(16) -0.0109(12) 0.0152(14) 0.0051(13)

loop_
_atom_type_symbol
_atom_type_description
_atom_type_scat_dispersion_real
_atom_type_scat_dispersion_imag
_atom_type_scat_source
C C 0.0033 0.0016 'International Tables Vol C Tables 4.2.6.8 and 6.1.1.4'
H H 0.0000 0.0000 'International Tables Vol C Tables 4.2.6.8 and 6.1.1.4'
Br Br -0.2901 2.4595 'International Tables Vol C Tables 4.2.6.8 and 6.1.1.4'
N N 0.0061 0.0033 'International Tables Vol C Tables 4.2.6.8 and 6.1.1.4'
O O 0.0106 0.0060 'International Tables Vol C Tables 4.2.6.8 and 6.1.1.4'

loop_
_geom_angle_atom_site_label_1
_geom_angle_atom_site_label_2
_geom_angle_atom_site_label_3
_geom_angle
C6 C1 Br1 118.09(19)
C6 C1 C2 121.7(2)
C2 C1 Br1 120.2(2)
C1 C6 H6 120.5
C1 C6 C5 118.9(2)
C5 C6 H6 120.5
C5 C4 C7 124.3(2)
C3 C4 C5 118.3(2)
C3 C4 C7 117.4(2)
C12 C11 C8 121.4(2)
C16 C11 C12 118.5(2)
C16 C11 C8 120.1(2)
C6 C5 C4 121.0(2)
C6 C5 H5 119.5
C4 C5 H5 119.5
O1 C7 C4 118.9(2)
O1 C7 C8 119.8(2)
C4 C7 C8 120.8(2)
C11 C12 N1 119.19(19)
C13 C12 C11 119.5(2)
C13 C12 N1 121.3(2)
C12 C13 H13 119.1
C14 C13 C12 121.9(2)
C14 C13 H13 119.1
H10A C10 H10B 109.5
H10A C10 H10C 109.5
H10B C10 H10C 109.5
C8 C10 H10A 109.5
C8 C10 H10B 109.5
C8 C10 H10C 109.5
C11 C16 H16 119.5
C11 C16 C15 120.9(2)
C15 C16 H16 119.5
C13 C14 H14 120.6
C15 C14 C13 118.8(2)
C15 C14 H14 120.6
C1 C2 H2 120.7
C3 C2 C1 118.7(2)
C3 C2 H2 120.7
C4 C3 H3 119.3
C2 C3 C4 121.4(2)
C2 C3 H3 119.3
C11 C8 C7 113.10(19)
C11 C8 C10 112.73(19)
C11 C8 C9 108.75(19)
C7 C8 C10 105.74(18)
C7 C8 C9 109.2(2)
C9 C8 C10 107.1(2)
C8 C9 H9A 109.5
C8 C9 H9B 109.5
C8 C9 H9C 109.5
H9A C9 H9B 109.5
H9A C9 H9C 109.5
H9B C9 H9C 109.5
C14 C15 C16 120.4(2)
O2 C15 C16 115.3(2)
O2 C15 C14 124.4(2)
C15 O2 C17 115.7(2)
C12 N1 C18 113.51(19)
C12 N1 C19 111.5(2)
C18 N1 C19 109.6(2)
N1 C18 H18A 109.5
N1 C18 H18B 109.5
N1 C18 H18C 109.5
H18A C18 H18B 109.5
H18A C18 H18C 109.5
H18B C18 H18C 109.5
N1 C19 H19A 109.5
N1 C19 H19B 109.5
N1 C19 H19C 109.5
H19A C19 H19B 109.5
H19A C19 H19C 109.5
H19B C19 H19C 109.5
O2 C17 H17A 109.5
O2 C17 H17B 109.5
O2 C17 H17C 109.5
H17A C17 H17B 109.5
H17A C17 H17C 109.5
H17B C17 H17C 109.5

loop_
_geom_bond_atom_site_label_1
_geom_bond_atom_site_label_2
_geom_bond_distance
Br1 C1 1.895(3)
O1 C7 1.218(3)
C1 C6 1.383(4)
C1 C2 1.384(3)
C6 H6 0.9300
C6 C5 1.384(4)
C4 C5 1.398(3)
C4 C7 1.499(3)
C4 C3 1.395(3)
C11 C12 1.407(3)
C11 C16 1.389(3)
C11 C8 1.538(3)
C5 H5 0.9300
C7 C8 1.538(3)
C12 C13 1.387(3)
C12 N1 1.445(3)
C13 H13 0.9300
C13 C14 1.385(3)
C10 H10A 0.9600
C10 H10B 0.9600
C10 H10C 0.9600
C10 C8 1.550(3)
C16 H16 0.9300
C16 C15 1.401(3)
C14 H14 0.9300
C14 C15 1.377(3)
C2 H2 0.9300
C2 C3 1.382(4)
C3 H3 0.9300
C8 C9 1.540(3)
C9 H9A 0.9600
C9 H9B 0.9600
C9 H9C 0.9600
C15 O2 1.372(3)
O2 C17 1.436(3)
N1 C18 1.464(3)
N1 C19 1.467(3)
C18 H18A 0.9600
C18 H18B 0.9600
C18 H18C 0.9600
C19 H19A 0.9600
C19 H19B 0.9600
C19 H19C 0.9600
C17 H17A 0.9600
C17 H17B 0.9600
C17 H17C 0.9600

loop_
_geom_torsion_atom_site_label_1
_geom_torsion_atom_site_label_2
_geom_torsion_atom_site_label_3
_geom_torsion_atom_site_label_4
_geom_torsion
Br1 C1 C6 C5 177.97(18)
Br1 C1 C2 C3 -178.79(19)
O1 C7 C8 C11 -137.2(2)
O1 C7 C8 C10 99.0(2)
O1 C7 C8 C9 -15.9(3)
C1 C6 C5 C4 0.3(4)
C1 C2 C3 C4 1.4(4)
C6 C1 C2 C3 1.1(4)
C4 C7 C8 C11 50.5(3)
C4 C7 C8 C10 -73.3(3)
C4 C7 C8 C9 171.8(2)
C11 C12 C13 C14 -1.1(4)
C11 C12 N1 C18 -129.5(2)
C11 C12 N1 C19 106.2(2)
C11 C16 C15 C14 -1.0(4)
C11 C16 C15 O2 178.8(2)
C5 C4 C7 O1 -171.0(2)
C5 C4 C7 C8 1.4(3)
C5 C4 C3 C2 -2.9(4)
C7 C4 C5 C6 -177.3(2)
C7 C4 C3 C2 176.4(2)
C12 C11 C16 C15 -0.7(3)
C12 C11 C8 C7 37.9(3)
C12 C11 C8 C10 157.8(2)
C12 C11 C8 C9 -83.7(3)
C12 C13 C14 C15 -0.7(4)
C13 C12 N1 C18 50.0(3)
C13 C12 N1 C19 -74.3(3)
C13 C14 C15 C16 1.7(4)
C13 C14 C15 O2 -178.1(2)
C16 C11 C12 C13 1.8(3)
C16 C11 C12 N1 -178.7(2)
C16 C11 C8 C7 -144.3(2)
C16 C11 C8 C10 -24.4(3)
C16 C11 C8 C9 94.1(3)
C16 C15 O2 C17 -179.9(2)
C14 C15 O2 C17 -0.1(4)
C2 C1 C6 C5 -1.9(4)
C3 C4 C5 C6 2.1(3)
C3 C4 C7 O1 9.7(3)
C3 C4 C7 C8 -178.0(2)
C8 C11 C12 C13 179.6(2)
C8 C11 C12 N1 -0.9(3)
C8 C11 C16 C15 -178.6(2)
N1 C12 C13 C14 179.4(2)
